data_4512431
loop_
_publ_author_name
'Danjo, Hiroshi'
'Nakagawa, Toshi'
'Katagiri, Kosuke'
'Kawahata, Masatoshi'
'Yoshigai, Seiki'
'Miyazawa, Toshifumi'
'Yamaguchi, Kentaro'

_publ_section_title
;
 Formation of Lanthanide(III)-Containing Metallosupramolecular Arrays
 Induced by Tris(spiroborate) Twin Bowl
;
_journal_issue 1
_journal_name_full 'Crystal Growth &amp; Design'
_journal_page_first 384
_journal_paper_doi 10.1021/cg5014686
_journal_volume 15
_journal_year 2015
_chemical_formula_sum 'C94.26 H109.95 B3 N11.42 O23.42 Tb'
_chemical_formula_weight 1969.01
_chemical_name_systematic
;
 ?
;
_space_group_crystal_system triclinic
_space_group_IT_number 2
_space_group_name_Hall '-P 1'
_space_group_name_H-M_alt 'P -1'
_symmetry_space_group_name_Hall '-P 1'
_symmetry_space_group_name_H-M 'P -1'
_atom_sites_solution_hydrogens geom
_audit_creation_method SHELXL-2014
_cell_angle_alpha 75.6380(10)
_cell_angle_beta 77.7660(10)
_cell_angle_gamma 66.2010(10)
_cell_formula_units_Z 2
_cell_length_a 14.8384(16)
_cell_length_b 15.1755(16)
_cell_length_c 24.032(3)
_cell_measurement_reflns_used 5358
_cell_measurement_temperature 150
_cell_measurement_theta_max 26.98
_cell_measurement_theta_min 2.49
_cell_volume 4758.3(9)
_computing_cell_refinement 'Bruker APEX2'
_computing_data_collection 'Bruker APEX2'
_computing_data_reduction 'Bruker APEX2'
_computing_molecular_graphics 'ORTEP-3 for Windows'
_computing_publication_material Yadokari-XG
_computing_structure_refinement 'SHELXL-2013 (Sheldrick, 2013)'
_computing_structure_solution 'SHELXS-2013 (Sheldrick, 2013)'
_diffrn_ambient_temperature 150
_diffrn_detector_area_resol_mean 8.333
_diffrn_measured_fraction_theta_full 0.915
_diffrn_measured_fraction_theta_max 0.808
_diffrn_measurement_device_type 'Bruker APEX II CCD area detector'
_diffrn_measurement_method '\f and \w scans'
_diffrn_radiation_type MoK\a
_diffrn_radiation_wavelength 0.71073
_diffrn_reflns_av_R_equivalents 0.0132
_diffrn_reflns_av_unetI/netI 0.0330
_diffrn_reflns_Laue_measured_fraction_full 0.915
_diffrn_reflns_Laue_measured_fraction_max 0.808
_diffrn_reflns_limit_h_max 18
_diffrn_reflns_limit_h_min -19
_diffrn_reflns_limit_k_max 18
_diffrn_reflns_limit_k_min -19
_diffrn_reflns_limit_l_max 15
_diffrn_reflns_limit_l_min -29
_diffrn_reflns_number 20909
_diffrn_reflns_point_group_measured_fraction_full 0.915
_diffrn_reflns_point_group_measured_fraction_max 0.808
_diffrn_reflns_theta_full 25.242
_diffrn_reflns_theta_max 27.164
_diffrn_reflns_theta_min 1.763
_diffrn_source 'fine-focus sealed tube'
_exptl_absorpt_coefficient_mu 0.822
_exptl_absorpt_correction_T_max 0.887
_exptl_absorpt_correction_T_min 0.597
_exptl_absorpt_correction_type empirical
_exptl_absorpt_process_details 'SADABS Sheldrick 1996'
_exptl_crystal_colour colourless
_exptl_crystal_density_diffrn 1.374
_exptl_crystal_description prismatic
_exptl_crystal_F_000 2046
_exptl_crystal_size_max 0.700
_exptl_crystal_size_mid 0.700
_exptl_crystal_size_min 0.150
_refine_diff_density_max 1.380
_refine_diff_density_min -0.681
_refine_diff_density_rms 0.074
_refine_ls_extinction_method none
_refine_ls_goodness_of_fit_ref 1.038
_refine_ls_hydrogen_treatment constr
_refine_ls_matrix_type full
_refine_ls_number_parameters 1294
_refine_ls_number_reflns 17062
_refine_ls_number_restraints 98
_refine_ls_restrained_S_all 1.042
_refine_ls_R_factor_all 0.0458
_refine_ls_R_factor_gt 0.0396
_refine_ls_shift/su_max 0.001
_refine_ls_shift/su_mean 0.000
_refine_ls_structure_factor_coef Fsqd
_refine_ls_weighting_details 'w=1/[\s^2^(Fo^2^)+(0.0639P)^2^+4.1687P] where P=(Fo^2^+2Fc^2^)/3'
_refine_ls_weighting_scheme calc
_refine_ls_wR_factor_gt 0.1051
_refine_ls_wR_factor_ref 0.1099
_reflns_Friedel_coverage 0.000
_reflns_number_gt 15061
_reflns_number_total 17062
_reflns_threshold_expression 'I > 2\s(I)'
_cod_data_source_file cg5014686_si_005.cif
_cod_data_source_block TB-Tb
_cod_depositor_comments 'Adding full bibliography for 4512428--4512434.cif.'
_cod_original_cell_volume 4758.4(9)
_cod_database_code 4512431
_shelx_space_group_comment
;
The symmetry employed for this shelxl refinement is uniquely defined
by the following loop, which should always be used as a source of
symmetry information in preference to the above space-group names.
They are only intended as comments.
;
_shelxl_version_number 2014-3

loop_
_space_group_symop_operation_xyz
'x, y, z'
'-x, -y, -z'

loop_
_atom_site_label
_atom_site_type_symbol
_atom_site_fract_x
_atom_site_fract_y
_atom_site_fract_z
_atom_site_U_iso_or_equiv
_atom_site_adp_type
_atom_site_occupancy
_atom_site_site_symmetry_order
_atom_site_calc_flag
_atom_site_refinement_flags_posn
_atom_site_refinement_flags_adp
_atom_site_refinement_flags_occupancy
_atom_site_disorder_assembly
_atom_site_disorder_group
C1 C 0.2077(2) 0.8584(2) 0.10235(12) 0.0263(6) Uani 1 1 d . . . . .
C2 C 0.2972(2) 0.8111(2) 0.06791(13) 0.0288(7) Uani 1 1 d . . . . .
C3 C 0.3509(2) 0.8604(2) 0.03150(14) 0.0323(7) Uani 1 1 d . . . . .
H1 H 0.4108 0.8271 0.0092 0.039 Uiso 1 1 calc R U . . .
C4 C 0.3149(2) 0.9642(2) 0.02748(13) 0.0300(7) Uani 1 1 d . . . . .
C5 C 0.3666(3) 1.0206(3) -0.01040(15) 0.0386(8) Uani 1 1 d . . . . .
H2 H 0.4271 0.9884 -0.0327 0.046 Uiso 1 1 calc R U . . .
C6 C 0.3317(3) 1.1204(3) -0.01582(16) 0.0440(9) Uani 1 1 d . . . . .
H3 H 0.3671 1.1570 -0.0421 0.053 Uiso 1 1 calc R U . . .
C7 C 0.2442(3) 1.1679(3) 0.01721(15) 0.0401(8) Uani 1 1 d . . . . .
H4 H 0.2204 1.2370 0.0138 0.048 Uiso 1 1 calc R U . . .
C8 C 0.1915(3) 1.1158(2) 0.05499(14) 0.0331(7) Uani 1 1 d . . . . .
H5 H 0.1319 1.1498 0.0772 0.040 Uiso 1 1 calc R U . . .
C9 C 0.2245(2) 1.0125(2) 0.06127(12) 0.0272(6) Uani 1 1 d . . . . .
C10 C 0.1698(2) 0.9575(2) 0.10072(12) 0.0253(6) Uani 1 1 d . . . . .
C11 C 0.0765(2) 1.0093(2) 0.13628(12) 0.0247(6) Uani 1 1 d . . . . .
C12 C 0.0728(2) 1.0073(2) 0.19431(13) 0.0260(6) Uani 1 1 d . . . . .
C13 C -0.0109(2) 1.0689(2) 0.22630(13) 0.0294(7) Uani 1 1 d . . . . .
C14 C -0.0955(3) 1.1273(2) 0.20297(14) 0.0352(7) Uani 1 1 d . . . . .
H6 H -0.1511 1.1669 0.2253 0.042 Uiso 1 1 calc R U . . .
C15 C -0.0993(2) 1.1279(2) 0.14397(14) 0.0344(7) Uani 1 1 d . . . . .
C16 C -0.1865(3) 1.1853(3) 0.11718(16) 0.0457(9) Uani 1 1 d . . . . .
H7 H -0.2442 1.2230 0.1392 0.055 Uiso 1 1 calc R U . . .
C17 C -0.1892(3) 1.1873(3) 0.06024(17) 0.0478(9) Uani 1 1 d . . . . .
H8 H -0.2488 1.2251 0.0434 0.057 Uiso 1 1 calc R U . . .
C18 C -0.1048(3) 1.1339(3) 0.02706(15) 0.0403(8) Uani 1 1 d . . . . .
H9 H -0.1066 1.1366 -0.0126 0.048 Uiso 1 1 calc R U . . .
C19 C -0.0189(2) 1.0774(2) 0.05148(13) 0.0312(7) Uani 1 1 d . . . . .
H10 H 0.0381 1.0417 0.0282 0.037 Uiso 1 1 calc R U . . .
C20 C -0.0134(2) 1.0712(2) 0.11069(13) 0.0278(6) Uani 1 1 d . . . . .
C21 C 0.1730(2) 0.8128(2) 0.42225(12) 0.0238(6) Uani 1 1 d . . . . .
C22 C 0.1608(2) 0.8796(2) 0.37172(12) 0.0245(6) Uani 1 1 d . . . . .
C23 C 0.2146(2) 0.9431(2) 0.35283(12) 0.0253(6) Uani 1 1 d . . . . .
C24 C 0.2877(2) 0.9356(2) 0.38137(13) 0.0285(6) Uani 1 1 d . . . . .
H11 H 0.3241 0.9775 0.3677 0.034 Uiso 1 1 calc R U . . .
C25 C 0.3083(2) 0.8633(2) 0.43234(14) 0.0295(7) Uani 1 1 d . . . . .
C26 C 0.3856(3) 0.8494(3) 0.46369(16) 0.0428(9) Uani 1 1 d . . . . .
H12 H 0.4238 0.8896 0.4505 0.051 Uiso 1 1 calc R U . . .
C27 C 0.4060(3) 0.7795(3) 0.51223(18) 0.0515(10) Uani 1 1 d . . . . .
H13 H 0.4577 0.7721 0.5326 0.062 Uiso 1 1 calc R U . . .
C28 C 0.3518(3) 0.7187(3) 0.53225(17) 0.0495(10) Uani 1 1 d . . . . .
H14 H 0.3672 0.6695 0.5658 0.059 Uiso 1 1 calc R U . . .
C29 C 0.2758(3) 0.7302(2) 0.50333(14) 0.0352(7) Uani 1 1 d . . . . .
H15 H 0.2391 0.6886 0.5175 0.042 Uiso 1 1 calc R U . . .
C30 C 0.2513(2) 0.8022(2) 0.45304(13) 0.0263(6) Uani 1 1 d . . . . .
C31 C 0.1101(2) 0.7528(2) 0.44580(12) 0.0257(6) Uani 1 1 d . . . . .
C32 C 0.1244(2) 0.6726(2) 0.42443(12) 0.0275(6) Uani 1 1 d . . . . .
C33 C 0.0717(3) 0.6094(2) 0.44903(13) 0.0298(7) Uani 1 1 d . . . . .
C34 C -0.0005(2) 0.6276(2) 0.49490(13) 0.0322(7) Uani 1 1 d . . . . .
H16 H -0.0361 0.5853 0.5108 0.039 Uiso 1 1 calc R U . . .
C35 C -0.0209(2) 0.7118(2) 0.51825(13) 0.0299(7) Uani 1 1 d . . . . .
C36 C -0.0951(3) 0.7354(3) 0.56631(14) 0.0376(8) Uani 1 1 d . . . . .
H17 H -0.1333 0.6955 0.5821 0.045 Uiso 1 1 calc R U . . .
C37 C -0.1123(3) 0.8147(3) 0.59033(16) 0.0448(9) Uani 1 1 d . . . . .
H18 H -0.1618 0.8287 0.6227 0.054 Uiso 1 1 calc R U . . .
C38 C -0.0576(3) 0.8754(3) 0.56760(17) 0.0464(9) Uani 1 1 d . . . . .
H19 H -0.0699 0.9301 0.5845 0.056 Uiso 1 1 calc R U . . .
C39 C 0.0138(3) 0.8552(3) 0.52084(15) 0.0374(8) Uani 1 1 d . . . . .
H20 H 0.0504 0.8966 0.5058 0.045 Uiso 1 1 calc R U . . .
C40 C 0.0344(2) 0.7744(2) 0.49450(13) 0.0277(6) Uani 1 1 d . . . . .
C41 C 0.3157(2) 0.4282(2) 0.25350(13) 0.0253(6) Uani 1 1 d . . . . .
C42 C 0.2815(2) 0.4608(2) 0.30460(13) 0.0268(6) Uani 1 1 d . . . . .
C43 C 0.3404(3) 0.4262(2) 0.35132(13) 0.0307(7) Uani 1 1 d . . . . .
C44 C 0.4353(3) 0.3617(2) 0.34610(14) 0.0369(8) Uani 1 1 d . . . . .
H21 H 0.4741 0.3408 0.3771 0.044 Uiso 1 1 calc R U . . .
C45 C 0.4760(2) 0.3258(2) 0.29322(14) 0.0345(7) Uani 1 1 d . . . . .
C46 C 0.5728(3) 0.2546(3) 0.28644(17) 0.0472(9) Uani 1 1 d . . . . .
H22 H 0.6126 0.2330 0.3170 0.057 Uiso 1 1 calc R U . . .
C47 C 0.6103(3) 0.2164(3) 0.23726(19) 0.0543(11) Uani 1 1 d . . . . .
H23 H 0.6750 0.1672 0.2341 0.065 Uiso 1 1 calc R U . . .
C48 C 0.5533(3) 0.2497(3) 0.19084(18) 0.0500(10) Uani 1 1 d . . . . .
H24 H 0.5802 0.2241 0.1561 0.060 Uiso 1 1 calc R U . . .
C49 C 0.4589(3) 0.3192(3) 0.19583(15) 0.0372(8) Uani 1 1 d . . . . .
H25 H 0.4214 0.3413 0.1642 0.045 Uiso 1 1 calc R U . . .
C50 C 0.4165(2) 0.3584(2) 0.24703(13) 0.0294(7) Uani 1 1 d . . . . .
C51 C 0.2526(2) 0.4584(2) 0.20589(12) 0.0245(6) Uani 1 1 d . . . . .
C52 C 0.2364(2) 0.5448(2) 0.16781(13) 0.0254(6) Uani 1 1 d . . . . .
C53 C 0.1824(2) 0.5698(2) 0.12006(13) 0.0295(7) Uani 1 1 d . . . . .
C54 C 0.1448(2) 0.5088(2) 0.10947(14) 0.0339(7) Uani 1 1 d . . . . .
H26 H 0.1111 0.5257 0.0766 0.041 Uiso 1 1 calc R U . . .
C55 C 0.1569(2) 0.4184(2) 0.14892(14) 0.0308(7) Uani 1 1 d . . . . .
C56 C 0.1146(3) 0.3534(3) 0.14257(16) 0.0396(8) Uani 1 1 d . . . . .
H27 H 0.0817 0.3680 0.1096 0.047 Uiso 1 1 calc R U . . .
C57 C 0.1195(3) 0.2701(3) 0.18242(16) 0.0416(8) Uani 1 1 d . . . . .
H28 H 0.0892 0.2286 0.1774 0.050 Uiso 1 1 calc R U . . .
C58 C 0.1696(3) 0.2465(3) 0.23069(16) 0.0395(8) Uani 1 1 d . . . . .
H29 H 0.1732 0.1888 0.2585 0.047 Uiso 1 1 calc R U . . .
C59 C 0.2134(2) 0.3068(2) 0.23778(14) 0.0324(7) Uani 1 1 d . . . . .
H30 H 0.2473 0.2896 0.2705 0.039 Uiso 1 1 calc R U . . .
C60 C 0.2092(2) 0.3937(2) 0.19758(13) 0.0262(6) Uani 1 1 d . . . . .
O1 O 0.16860(16) 0.79174(15) 0.13375(9) 0.0298(5) Uani 1 1 d . . . . .
O2 O 0.31622(17) 0.71389(15) 0.07710(10) 0.0342(5) Uani 1 1 d . . . . .
O3 O 0.14483(16) 0.95301(15) 0.22859(9) 0.0284(5) Uani 1 1 d . . . . .
O4 O 0.00989(17) 1.05916(16) 0.28029(9) 0.0331(5) Uani 1 1 d . . . . .
O5 O 0.09645(17) 0.89923(16) 0.33388(9) 0.0300(5) Uani 1 1 d . . . . .
O6 O 0.18108(17) 1.00771(15) 0.30472(9) 0.0310(5) Uani 1 1 d . . . . .
O7 O 0.18954(18) 0.63995(16) 0.37888(9) 0.0324(5) Uani 1 1 d . . . . .
O8 O 0.10572(19) 0.53297(17) 0.42040(10) 0.0376(5) Uani 1 1 d . . . . .
O9 O 0.19113(17) 0.52645(15) 0.32062(9) 0.0303(5) Uani 1 1 d . . . . .
O10 O 0.28800(19) 0.46645(17) 0.39722(9) 0.0373(5) Uani 1 1 d . . . . .
O11 O 0.26767(16) 0.61709(15) 0.16766(9) 0.0296(5) Uani 1 1 d . . . . .
O12 O 0.17845(17) 0.65844(16) 0.08889(10) 0.0347(5) Uani 1 1 d . . . . .
B1 B 0.2329(3) 0.6954(3) 0.11736(16) 0.0317(8) Uani 1 1 d . . . . .
B2 B 0.1082(3) 0.9804(3) 0.28689(15) 0.0289(7) Uani 1 1 d . . . . .
B3 B 0.1918(3) 0.5418(3) 0.37900(15) 0.0338(8) Uani 1 1 d . . . . .
Tb1 Tb 0.36685(2) 0.19051(2) 0.73481(2) 0.02924(6) Uani 1 1 d . . . . .
C11A C 0.5777(2) 0.2211(2) 0.71745(14) 0.0298(7) Uani 1 1 d . . . . .
H31 H 0.6022 0.1651 0.7464 0.036 Uiso 1 1 calc R U . . .
C12A C 0.5861(3) 0.3711(3) 0.6606(2) 0.0579(12) Uani 1 1 d . . . . .
H32 H 0.6318 0.3605 0.6248 0.087 Uiso 1 1 calc R U . . .
H33 H 0.5851 0.4284 0.6730 0.087 Uiso 1 1 calc R U . . .
H34 H 0.5192 0.3823 0.6538 0.087 Uiso 1 1 calc R U . . .
C13A C 0.6997(3) 0.2737(3) 0.73638(15) 0.0372(8) Uani 1 1 d . . . . .
H35 H 0.7123 0.2144 0.7662 0.056 Uiso 1 1 calc R U . . .
H36 H 0.6806 0.3308 0.7546 0.056 Uiso 1 1 calc R U . . .
H37 H 0.7601 0.2682 0.7089 0.056 Uiso 1 1 calc R U . . .
N11A N 0.6192(2) 0.28524(19) 0.70550(12) 0.0327(6) Uani 1 1 d . . . . .
O11A O 0.50732(16) 0.22814(17) 0.69337(10) 0.0343(5) Uani 1 1 d . . . . .
C11B C 0.3802(3) 0.3164(3) 0.60021(14) 0.0362(7) Uani 1 1 d . . . . .
H38 H 0.4288 0.3326 0.6110 0.043 Uiso 1 1 calc R U . . .
C12B C 0.2756(4) 0.3392(4) 0.52968(19) 0.0723(15) Uani 1 1 d . . . . .
H39 H 0.2705 0.2783 0.5533 0.108 Uiso 1 1 calc R U . . .
H40 H 0.2972 0.3312 0.4892 0.108 Uiso 1 1 calc R U . . .
H41 H 0.2106 0.3926 0.5327 0.108 Uiso 1 1 calc R U . . .
C13B C 0.3793(4) 0.4406(3) 0.51439(19) 0.0632(13) Uani 1 1 d . . . . .
H42 H 0.3214 0.5017 0.5088 0.095 Uiso 1 1 calc R U . . .
H43 H 0.4121 0.4227 0.4767 0.095 Uiso 1 1 calc R U . . .
H44 H 0.4259 0.4497 0.5338 0.095 Uiso 1 1 calc R U . . .
N11B N 0.3471(2) 0.3623(2) 0.55019(12) 0.0389(7) Uani 1 1 d . . . . .
O11B O 0.35270(17) 0.25380(17) 0.63419(9) 0.0358(5) Uani 1 1 d . . . . .
C11C C 0.2107(3) 0.2079(3) 0.85485(14) 0.0364(8) Uani 1 1 d . . . . .
H45 H 0.2065 0.2734 0.8500 0.044 Uiso 1 1 calc R U . . .
C12C C 0.1480(4) 0.0820(3) 0.90394(18) 0.0631(12) Uani 1 1 d . . . . .
H46 H 0.2022 0.0442 0.8779 0.095 Uiso 1 1 calc R U . . .
H47 H 0.0850 0.0815 0.8978 0.095 Uiso 1 1 calc R U . . .
H48 H 0.1601 0.0526 0.9442 0.095 Uiso 1 1 calc R U . . .
C13C C 0.0628(3) 0.2514(4) 0.92392(18) 0.0646(13) Uani 1 1 d . . . . .
H49 H 0.0738 0.3131 0.9163 0.097 Uiso 1 1 calc R U . . .
H50 H 0.0610 0.2245 0.9655 0.097 Uiso 1 1 calc R U . . .
H51 H -0.0005 0.2636 0.9113 0.097 Uiso 1 1 calc R U . . .
N11C N 0.1434(2) 0.1817(2) 0.89210(12) 0.0394(7) Uani 1 1 d . . . . .
O11C O 0.27946(18) 0.1525(2) 0.82547(10) 0.0422(6) Uani 1 1 d . . . . .
C11D C 0.3955(3) 0.3600(3) 0.78603(18) 0.0521(10) Uani 1 1 d . . . . .
H52 H 0.3744 0.4060 0.7520 0.063 Uiso 1 1 calc R U . . .
C12D C 0.4774(5) 0.3174(5) 0.8695(3) 0.096(2) Uani 1 1 d . . . . .
H53 H 0.4704 0.2555 0.8707 0.144 Uiso 1 1 calc R U . . .
H54 H 0.4405 0.3438 0.9045 0.144 Uiso 1 1 calc R U . . .
H55 H 0.5478 0.3060 0.8677 0.144 Uiso 1 1 calc R U . . .
C13D C 0.4616(5) 0.4696(4) 0.8044(3) 0.0902(18) Uani 1 1 d . . . . .
H56 H 0.5322 0.4533 0.8057 0.135 Uiso 1 1 calc R U . . .
H57 H 0.4215 0.5151 0.8308 0.135 Uiso 1 1 calc R U . . .
H58 H 0.4458 0.5003 0.7649 0.135 Uiso 1 1 calc R U . . .
N11D N 0.4404(3) 0.3832(3) 0.82143(19) 0.0615(10) Uani 1 1 d . . . . .
O11D O 0.3816(2) 0.2878(2) 0.79507(12) 0.0512(7) Uani 1 1 d . . . . .
C11E C 0.4985(3) -0.0007(3) 0.82559(14) 0.0397(8) Uani 1 1 d . . . . .
H59 H 0.4431 -0.0204 0.8353 0.048 Uiso 1 1 calc R U . . .
C12E C 0.6678(3) -0.0312(3) 0.82908(18) 0.0476(9) Uani 1 1 d . . . . .
H60 H 0.6806 -0.0139 0.7869 0.071 Uiso 1 1 calc R U . . .
H61 H 0.7262 -0.0853 0.8437 0.071 Uiso 1 1 calc R U . . .
H62 H 0.6538 0.0258 0.8464 0.071 Uiso 1 1 calc R U . . .
C13E C 0.5930(3) -0.1574(3) 0.88041(18) 0.0520(10) Uani 1 1 d . . . . .
H63 H 0.5294 -0.1661 0.8875 0.078 Uiso 1 1 calc R U . . .
H64 H 0.6137 -0.1617 0.9174 0.078 Uiso 1 1 calc R U . . .
H65 H 0.6433 -0.2087 0.8604 0.078 Uiso 1 1 calc R U . . .
N11E N 0.5822(2) -0.0612(2) 0.84447(12) 0.0363(6) Uani 1 1 d . . . . .
O11E O 0.48773(18) 0.08123(19) 0.79569(11) 0.0427(6) Uani 1 1 d . . . . .
C11F C 0.1686(3) 0.3922(2) 0.69661(15) 0.0373(8) Uani 1 1 d . . . . .
H66 H 0.1955 0.3908 0.6571 0.045 Uiso 1 1 calc R U . . .
C12F C 0.0331(5) 0.4602(6) 0.7659(3) 0.134(4) Uani 1 1 d . . . . .
H67 H -0.0163 0.4293 0.7758 0.201 Uiso 1 1 calc R U . . .
H68 H 0.0004 0.5292 0.7699 0.201 Uiso 1 1 calc R U . . .
H69 H 0.0842 0.4265 0.7921 0.201 Uiso 1 1 calc R U . . .
C13F C 0.0190(3) 0.5190(3) 0.6623(2) 0.0599(12) Uani 1 1 d . . . . .
H70 H 0.0573 0.5090 0.6243 0.090 Uiso 1 1 calc R U . . .
H71 H 0.0008 0.5870 0.6664 0.090 Uiso 1 1 calc R U . . .
H72 H -0.0413 0.5053 0.6659 0.090 Uiso 1 1 calc R U . . .
N11F N 0.0784(2) 0.4539(2) 0.70709(14) 0.0429(7) Uani 1 1 d . . . . .
O11F O 0.22238(18) 0.33499(18) 0.73353(10) 0.0433(6) Uani 1 1 d . . . . .
C11G C 0.1531(3) 0.1621(3) 0.73869(15) 0.0406(8) Uani 1 1 d . . . . .
H73 H 0.1420 0.1427 0.7795 0.049 Uiso 1 1 calc R U . . .
C12G C 0.0842(3) 0.2360(3) 0.64853(17) 0.0523(10) Uani 1 1 d . . . . .
H74 H 0.1543 0.2227 0.6334 0.078 Uiso 1 1 calc R U . . .
H75 H 0.0461 0.3065 0.6394 0.078 Uiso 1 1 calc R U . . .
H76 H 0.0586 0.2008 0.6307 0.078 Uiso 1 1 calc R U . . .
C13G C -0.0259(3) 0.2223(3) 0.74091(19) 0.0518(10) Uani 1 1 d . . . . .
H77 H -0.0228 0.1917 0.7818 0.078 Uiso 1 1 calc R U . . .
H78 H -0.0600 0.1948 0.7233 0.078 Uiso 1 1 calc R U . . .
H79 H -0.0623 0.2931 0.7377 0.078 Uiso 1 1 calc R U . . .
N11G N 0.0748(2) 0.2035(2) 0.71082(12) 0.0364(6) Uani 1 1 d . . . . .
O11G O 0.24046(18) 0.1461(2) 0.71622(11) 0.0440(6) Uani 1 1 d . . . . .
C11H C 0.4585(3) 0.0229(2) 0.64990(16) 0.0367(8) Uani 1 1 d . . . . .
H80 H 0.4127 0.0650 0.6235 0.044 Uiso 1 1 calc R U . . .
C12H C 0.5960(3) -0.1257(3) 0.6751(2) 0.0567(11) Uani 1 1 d . . . . .
H81 H 0.6527 -0.1703 0.6537 0.085 Uiso 1 1 calc R U . . .
H82 H 0.5637 -0.1636 0.7055 0.085 Uiso 1 1 calc R U . . .
H83 H 0.6191 -0.0881 0.6926 0.085 Uiso 1 1 calc R U . . .
C13H C 0.5302(5) -0.0867(3) 0.5809(2) 0.0717(14) Uani 1 1 d . . . . .
H84 H 0.4788 -0.0352 0.5587 0.107 Uiso 1 1 calc R U . . .
H85 H 0.5193 -0.1484 0.5885 0.107 Uiso 1 1 calc R U . . .
H86 H 0.5957 -0.0951 0.5586 0.107 Uiso 1 1 calc R U . . .
N11H N 0.5254(2) -0.0590(2) 0.63565(14) 0.0429(7) Uani 1 1 d . . . . .
O11H O 0.45271(18) 0.04762(17) 0.69630(11) 0.0402(6) Uani 1 1 d . . . . .
O21A O 0.6973(3) 0.9083(2) 0.44857(13) 0.0643(8) Uani 1 1 d . . . . .
N21A N 0.7960(2) 0.9964(2) 0.41223(14) 0.0431(7) Uani 1 1 d . . . . .
C21A C 0.7547(3) 0.9433(3) 0.45436(18) 0.0497(9) Uani 1 1 d . . . . .
H87 H 0.7715 0.9319 0.4922 0.060 Uiso 1 1 calc R U . . .
C22A C 0.7780(4) 1.0162(3) 0.35291(19) 0.0646(12) Uani 1 1 d . . . . .
H88 H 0.7436 0.9755 0.3487 0.097 Uiso 1 1 calc R U . . .
H89 H 0.8414 1.0010 0.3276 0.097 Uiso 1 1 calc R U . . .
H90 H 0.7368 1.0855 0.3421 0.097 Uiso 1 1 calc R U . . .
C23A C 0.8578(4) 1.0411(4) 0.4242(2) 0.0661(13) Uani 1 1 d . . . . .
H91 H 0.8638 1.0241 0.4657 0.099 Uiso 1 1 calc R U . . .
H92 H 0.8276 1.1124 0.4128 0.099 Uiso 1 1 calc R U . . .
H93 H 0.9238 1.0169 0.4022 0.099 Uiso 1 1 calc R U . . .
N21B N 0.8207(4) 0.3597(3) 0.3156(3) 0.0882(19) Uani 0.960(7) 1 d . . P . .
O21B O 0.6889(4) 0.4859(4) 0.3364(3) 0.120(2) Uani 0.960(7) 1 d . . P . .
C21B C 0.7665(6) 0.4158(7) 0.3540(6) 0.183(6) Uani 0.960(7) 1 d . . P . .
H94 H 0.7839 0.4049 0.3916 0.220 Uiso 0.960(7) 1 calc R U P . .
C22B C 0.8042(11) 0.3858(9) 0.2516(6) 0.250(9) Uani 0.960(7) 1 d . . P . .
H95 H 0.7530 0.3637 0.2470 0.375 Uiso 0.960(7) 1 calc R U P . .
H96 H 0.8664 0.3535 0.2281 0.375 Uiso 0.960(7) 1 calc R U P . .
H97 H 0.7827 0.4569 0.2387 0.375 Uiso 0.960(7) 1 calc R U P . .
C23B C 0.9055(5) 0.2741(4) 0.3234(4) 0.112(3) Uani 0.960(7) 1 d . . P . .
H98 H 0.9234 0.2626 0.3623 0.169 Uiso 0.960(7) 1 calc R U P . .
H99 H 0.9607 0.2816 0.2944 0.169 Uiso 0.960(7) 1 calc R U P . .
H100 H 0.8919 0.2184 0.3189 0.169 Uiso 0.960(7) 1 calc R U P . .
C21C C 0.4799(16) 0.6200(11) -0.0201(6) 0.195(9) Uani 0.514(7) 1 d D U P A -1
H101 H 0.4101 0.6538 -0.0138 0.234 Uiso 0.514(7) 1 calc R U P A -1
C22C C 0.6280(16) 0.4821(19) -0.0119(17) 0.34(2) Uani 0.514(7) 1 d D U P A -1
H102 H 0.6527 0.4130 0.0067 0.506 Uiso 0.514(7) 1 calc R U P A -1
H103 H 0.6437 0.4873 -0.0540 0.506 Uiso 0.514(7) 1 calc R U P A -1
H104 H 0.6598 0.5173 0.0014 0.506 Uiso 0.514(7) 1 calc R U P A -1
C23C C 0.4647(14) 0.4694(13) 0.0420(8) 0.166(9) Uani 0.514(7) 1 d D U P A -1
H105 H 0.5096 0.4018 0.0538 0.249 Uiso 0.514(7) 1 calc R U P A -1
H106 H 0.4330 0.4995 0.0764 0.249 Uiso 0.514(7) 1 calc R U P A -1
H107 H 0.4137 0.4696 0.0219 0.249 Uiso 0.514(7) 1 calc R U P A -1
N21C N 0.5210(13) 0.5248(10) 0.0034(7) 0.194(9) Uani 0.514(7) 1 d D U P A -1
O21C O 0.5305(19) 0.6603(14) -0.0480(7) 0.310(12) Uani 0.514(7) 1 d D U P A -1
C21D C 0.8338(15) 0.5393(13) 0.0495(14) 0.141(10) Uani 0.465(10) 1 d D U P B -2
H108 H 0.7755 0.5965 0.0447 0.169 Uiso 0.465(10) 1 calc R U P B -2
C22D C 0.7354(10) 0.4432(12) 0.0608(14) 0.190(13) Uani 0.465(10) 1 d D U P B -2
H109 H 0.7441 0.3739 0.0686 0.285 Uiso 0.465(10) 1 calc R U P B -2
H110 H 0.6876 0.4757 0.0913 0.285 Uiso 0.465(10) 1 calc R U P B -2
H111 H 0.7108 0.4747 0.0232 0.285 Uiso 0.465(10) 1 calc R U P B -2
C23D C 0.9210(14) 0.3641(13) 0.0526(10) 0.088(7) Uani 0.465(10) 1 d D U P B -2
H112 H 0.9035 0.3059 0.0620 0.133 Uiso 0.465(10) 1 calc R U P B -2
H113 H 0.9527 0.3712 0.0124 0.133 Uiso 0.465(10) 1 calc R U P B -2
H114 H 0.9670 0.3572 0.0786 0.133 Uiso 0.465(10) 1 calc R U P B -2
N21D N 0.8307(9) 0.4512(9) 0.0596(7) 0.080(4) Uani 0.465(10) 1 d D U P B -2
O21D O 0.9176(11) 0.5446(10) 0.0466(9) 0.172(8) Uani 0.465(10) 1 d D U P B -2
C21E C 0.8649(13) 0.5282(10) 0.0615(9) 0.089(5) Uani 0.484(11) 1 d D U P C -3
H115 H 0.8994 0.5465 0.0253 0.107 Uiso 0.484(11) 1 calc R U P C -3
C22E C 0.8207(18) 0.4227(13) 0.1343(7) 0.174(11) Uani 0.484(11) 1 d D U P C -3
H116 H 0.8245 0.3547 0.1438 0.261 Uiso 0.484(11) 1 calc R U P C -3
H117 H 0.8549 0.4331 0.1614 0.261 Uiso 0.484(11) 1 calc R U P C -3
H118 H 0.7510 0.4671 0.1375 0.261 Uiso 0.484(11) 1 calc R U P C -3
C23E C 0.9203(13) 0.3613(9) 0.0446(6) 0.055(4) Uani 0.484(11) 1 d D U P C -3
H119 H 0.9082 0.3027 0.0669 0.082 Uiso 0.484(11) 1 calc R U P C -3
H120 H 0.8966 0.3787 0.0068 0.082 Uiso 0.484(11) 1 calc R U P C -3
H121 H 0.9916 0.3480 0.0391 0.082 Uiso 0.484(11) 1 calc R U P C -3
N21E N 0.8676(8) 0.4420(7) 0.0759(5) 0.060(3) Uani 0.484(11) 1 d D U P C -3
O21E O 0.8203(11) 0.5882(10) 0.0917(7) 0.178(7) Uani 0.484(11) 1 d D U P C -3

loop_
_atom_site_aniso_label
_atom_site_aniso_U_11
_atom_site_aniso_U_22
_atom_site_aniso_U_33
_atom_site_aniso_U_23
_atom_site_aniso_U_13
_atom_site_aniso_U_12
C1 0.0254(16) 0.0309(15) 0.0218(14) 0.0037(12) -0.0081(12) -0.0121(13)
C2 0.0271(16) 0.0308(15) 0.0267(15) 0.0009(13) -0.0097(13) -0.0094(13)
C3 0.0251(16) 0.0394(17) 0.0289(16) -0.0025(14) -0.0031(13) -0.0106(14)
C4 0.0299(17) 0.0371(17) 0.0250(15) 0.0020(13) -0.0074(13) -0.0170(14)
C5 0.0336(19) 0.049(2) 0.0345(17) 0.0004(15) -0.0017(15) -0.0223(16)
C6 0.048(2) 0.047(2) 0.0405(19) 0.0083(17) -0.0054(17) -0.0315(18)
C7 0.047(2) 0.0346(17) 0.0405(19) 0.0074(15) -0.0131(17) -0.0209(16)
C8 0.0348(18) 0.0339(16) 0.0318(16) 0.0009(14) -0.0093(14) -0.0153(14)
C9 0.0285(16) 0.0319(15) 0.0230(14) 0.0036(12) -0.0105(12) -0.0143(13)
C10 0.0259(16) 0.0315(15) 0.0179(13) 0.0021(12) -0.0091(12) -0.0108(13)
C11 0.0260(16) 0.0251(14) 0.0227(14) 0.0013(12) -0.0052(12) -0.0114(12)
C12 0.0272(16) 0.0267(14) 0.0235(14) 0.0023(12) -0.0069(12) -0.0117(13)
C13 0.0318(18) 0.0323(16) 0.0243(14) -0.0010(13) -0.0034(13) -0.0147(14)
C14 0.0284(18) 0.0392(18) 0.0305(16) -0.0055(14) 0.0010(14) -0.0078(15)
C15 0.0266(17) 0.0414(18) 0.0314(16) 0.0005(14) -0.0060(14) -0.0118(15)
C16 0.0268(19) 0.059(2) 0.041(2) -0.0078(18) -0.0057(16) -0.0053(17)
C17 0.032(2) 0.060(2) 0.044(2) -0.0025(18) -0.0170(17) -0.0070(18)
C18 0.039(2) 0.053(2) 0.0286(16) 0.0016(16) -0.0145(15) -0.0164(17)
C19 0.0301(17) 0.0358(17) 0.0264(15) 0.0001(13) -0.0063(13) -0.0129(14)
C20 0.0272(17) 0.0300(15) 0.0248(14) 0.0009(12) -0.0047(13) -0.0119(13)
C21 0.0258(15) 0.0257(14) 0.0222(13) -0.0077(12) -0.0013(12) -0.0109(12)
C22 0.0255(15) 0.0293(15) 0.0219(13) -0.0076(12) -0.0033(12) -0.0115(12)
C23 0.0304(16) 0.0228(14) 0.0209(13) -0.0011(11) -0.0032(12) -0.0095(12)
C24 0.0300(17) 0.0289(15) 0.0311(15) -0.0050(13) -0.0021(13) -0.0166(13)
C25 0.0276(16) 0.0314(15) 0.0315(16) -0.0053(13) -0.0075(13) -0.0113(13)
C26 0.038(2) 0.051(2) 0.047(2) 0.0031(17) -0.0161(17) -0.0265(17)
C27 0.046(2) 0.064(2) 0.054(2) 0.009(2) -0.0292(19) -0.030(2)
C28 0.049(2) 0.056(2) 0.044(2) 0.0151(18) -0.0268(18) -0.0234(19)
C29 0.0363(19) 0.0368(17) 0.0350(17) 0.0024(14) -0.0112(15) -0.0181(15)
C30 0.0261(16) 0.0282(15) 0.0257(14) -0.0059(12) -0.0057(12) -0.0095(13)
C31 0.0292(16) 0.0307(15) 0.0199(13) 0.0022(12) -0.0085(12) -0.0151(13)
C32 0.0346(17) 0.0324(15) 0.0189(13) -0.0006(12) -0.0062(12) -0.0169(14)
C33 0.0397(19) 0.0322(16) 0.0249(15) -0.0017(13) -0.0082(13) -0.0207(14)
C34 0.0357(18) 0.0376(17) 0.0284(15) 0.0033(13) -0.0074(14) -0.0225(15)
C35 0.0281(17) 0.0345(16) 0.0258(15) 0.0016(13) -0.0062(13) -0.0128(14)
C36 0.0314(18) 0.0462(19) 0.0319(17) 0.0026(15) -0.0019(14) -0.0177(16)
C37 0.035(2) 0.054(2) 0.0393(19) -0.0117(17) 0.0071(16) -0.0142(17)
C38 0.044(2) 0.047(2) 0.048(2) -0.0195(18) 0.0053(18) -0.0160(18)
C39 0.038(2) 0.0388(18) 0.0387(18) -0.0099(15) -0.0013(15) -0.0172(16)
C40 0.0280(16) 0.0310(15) 0.0231(14) -0.0009(12) -0.0049(12) -0.0115(13)
C41 0.0274(16) 0.0255(14) 0.0267(14) 0.0010(12) -0.0090(12) -0.0140(12)
C42 0.0328(17) 0.0239(14) 0.0276(15) 0.0007(12) -0.0100(13) -0.0146(13)
C43 0.044(2) 0.0295(15) 0.0250(15) 0.0033(13) -0.0132(14) -0.0207(15)
C44 0.045(2) 0.0393(18) 0.0320(17) 0.0077(14) -0.0211(15) -0.0209(16)
C45 0.0303(17) 0.0377(17) 0.0358(17) 0.0074(14) -0.0134(14) -0.0167(14)
C46 0.0315(19) 0.060(2) 0.043(2) 0.0038(18) -0.0154(17) -0.0124(17)
C47 0.0239(19) 0.068(3) 0.057(2) -0.004(2) -0.0080(18) -0.0066(18)
C48 0.030(2) 0.066(3) 0.045(2) -0.0126(19) -0.0013(17) -0.0081(18)
C49 0.0271(17) 0.0456(19) 0.0358(17) -0.0019(15) -0.0062(14) -0.0124(15)
C50 0.0290(17) 0.0324(16) 0.0282(15) 0.0035(13) -0.0092(13) -0.0153(13)
C51 0.0225(15) 0.0268(14) 0.0251(14) -0.0062(12) -0.0055(12) -0.0079(12)
C52 0.0217(15) 0.0306(15) 0.0258(14) -0.0045(12) -0.0058(12) -0.0108(12)
C53 0.0297(17) 0.0309(15) 0.0265(15) 0.0012(13) -0.0089(13) -0.0109(13)
C54 0.0338(18) 0.0391(17) 0.0325(16) -0.0043(14) -0.0169(14) -0.0123(14)
C55 0.0298(17) 0.0323(16) 0.0336(16) -0.0080(13) -0.0088(14) -0.0111(13)
C56 0.040(2) 0.0444(19) 0.0428(19) -0.0126(16) -0.0135(16) -0.0171(16)
C57 0.047(2) 0.0385(18) 0.053(2) -0.0148(17) -0.0086(17) -0.0241(17)
C58 0.044(2) 0.0335(17) 0.0435(19) -0.0046(15) -0.0038(16) -0.0196(16)
C59 0.0344(18) 0.0314(16) 0.0338(16) -0.0053(14) -0.0062(14) -0.0142(14)
C60 0.0228(15) 0.0289(15) 0.0280(15) -0.0071(12) -0.0036(12) -0.0093(12)
O1 0.0287(12) 0.0275(10) 0.0299(11) 0.0038(9) -0.0036(9) -0.0124(9)
O2 0.0313(12) 0.0296(11) 0.0373(12) -0.0018(10) -0.0032(10) -0.0099(10)
O3 0.0307(12) 0.0292(11) 0.0210(10) 0.0017(9) -0.0075(9) -0.0082(9)
O4 0.0351(13) 0.0388(12) 0.0219(10) -0.0034(9) -0.0054(9) -0.0104(10)
O5 0.0378(13) 0.0373(12) 0.0215(10) 0.0009(9) -0.0099(9) -0.0212(10)
O6 0.0393(13) 0.0312(11) 0.0256(11) 0.0015(9) -0.0083(9) -0.0180(10)
O7 0.0460(14) 0.0356(12) 0.0236(10) -0.0080(9) 0.0025(10) -0.0250(11)
O8 0.0552(16) 0.0373(12) 0.0314(12) -0.0084(10) 0.0009(11) -0.0304(12)
O9 0.0366(13) 0.0310(11) 0.0266(11) -0.0076(9) -0.0088(9) -0.0121(10)
O10 0.0549(16) 0.0387(12) 0.0242(11) -0.0018(10) -0.0147(11) -0.0208(12)
O11 0.0333(12) 0.0266(10) 0.0326(11) 0.0024(9) -0.0148(10) -0.0141(9)
O12 0.0396(13) 0.0326(11) 0.0331(12) 0.0064(9) -0.0191(10) -0.0146(10)
B1 0.0306(19) 0.0306(18) 0.0334(18) 0.0033(15) -0.0108(16) -0.0126(15)
B2 0.033(2) 0.0302(17) 0.0231(16) -0.0019(14) -0.0043(15) -0.0130(15)
B3 0.049(2) 0.0336(19) 0.0264(17) -0.0052(15) -0.0075(16) -0.0214(18)
Tb1 0.02158(9) 0.04157(10) 0.02467(9) 0.00025(6) -0.00885(6) -0.01251(7)
C11A 0.0226(16) 0.0336(16) 0.0303(15) -0.0025(13) -0.0044(13) -0.0089(13)
C12A 0.048(2) 0.053(2) 0.074(3) 0.023(2) -0.029(2) -0.031(2)
C13A 0.0296(18) 0.0453(19) 0.0400(18) 0.0005(15) -0.0125(15) -0.0180(15)
N11A 0.0257(14) 0.0361(14) 0.0361(14) 0.0013(12) -0.0091(12) -0.0131(12)
O11A 0.0266(12) 0.0448(13) 0.0347(12) -0.0019(10) -0.0079(10) -0.0176(10)
C11B 0.0368(19) 0.0426(18) 0.0291(16) -0.0037(15) -0.0104(14) -0.0132(16)
C12B 0.094(4) 0.104(4) 0.045(2) 0.026(2) -0.040(2) -0.071(3)
C13B 0.098(4) 0.061(3) 0.047(2) 0.016(2) -0.035(2) -0.049(3)
N11B 0.0507(18) 0.0418(16) 0.0287(14) 0.0035(12) -0.0153(13) -0.0222(14)
O11B 0.0351(13) 0.0475(13) 0.0265(11) 0.0031(10) -0.0100(10) -0.0196(11)
C11C 0.0355(19) 0.052(2) 0.0267(16) 0.0013(15) -0.0116(15) -0.0222(17)
C12C 0.085(3) 0.075(3) 0.043(2) 0.007(2) -0.003(2) -0.056(3)
C13C 0.044(2) 0.085(3) 0.041(2) -0.003(2) 0.0014(19) -0.008(2)
N11C 0.0330(16) 0.0585(18) 0.0273(14) 0.0028(13) -0.0065(12) -0.0224(14)
O11C 0.0329(14) 0.0620(16) 0.0277(12) 0.0021(12) -0.0062(11) -0.0185(12)
C11D 0.038(2) 0.064(3) 0.048(2) -0.004(2) -0.0081(18) -0.013(2)
C12D 0.123(5) 0.117(5) 0.078(4) -0.008(4) -0.042(4) -0.067(4)
C13D 0.080(4) 0.093(4) 0.119(5) -0.032(4) -0.010(4) -0.048(3)
N11D 0.044(2) 0.051(2) 0.101(3) -0.025(2) -0.025(2) -0.0145(16)
O11D 0.0419(16) 0.0632(18) 0.0587(17) -0.0246(14) -0.0133(13) -0.0185(14)
C11E 0.037(2) 0.053(2) 0.0307(17) 0.0005(16) -0.0125(15) -0.0187(17)
C12E 0.0318(19) 0.045(2) 0.059(2) -0.0020(18) -0.0186(18) -0.0060(16)
C13E 0.054(3) 0.045(2) 0.053(2) 0.0013(18) -0.015(2) -0.0164(19)
N11E 0.0351(16) 0.0391(15) 0.0327(14) -0.0053(12) -0.0116(12) -0.0088(13)
O11E 0.0321(13) 0.0537(15) 0.0399(13) 0.0061(12) -0.0175(11) -0.0155(11)
C11F 0.0353(19) 0.0400(18) 0.0351(17) -0.0005(15) -0.0108(15) -0.0130(15)
C12F 0.069(4) 0.162(7) 0.067(4) -0.007(4) 0.004(3) 0.049(4)
C13F 0.045(2) 0.053(2) 0.075(3) 0.005(2) -0.033(2) -0.0090(19)
N11F 0.0311(16) 0.0398(16) 0.0507(18) -0.0002(14) -0.0122(14) -0.0072(13)
O11F 0.0351(14) 0.0481(14) 0.0355(13) -0.0013(11) -0.0129(11) -0.0036(11)
C11G 0.039(2) 0.059(2) 0.0349(18) -0.0072(16) -0.0071(16) -0.0291(18)
C12G 0.052(2) 0.058(2) 0.044(2) 0.0032(19) -0.0200(19) -0.017(2)
C13G 0.031(2) 0.070(3) 0.065(3) -0.020(2) -0.0038(18) -0.0265(19)
N11G 0.0304(15) 0.0448(16) 0.0399(15) -0.0052(13) -0.0108(13) -0.0182(13)
O11G 0.0305(14) 0.0692(17) 0.0416(13) -0.0098(12) -0.0079(11) -0.0264(12)
C11H 0.0300(18) 0.0373(18) 0.0426(19) 0.0019(15) -0.0085(15) -0.0158(15)
C12H 0.040(2) 0.0337(19) 0.091(3) 0.000(2) -0.014(2) -0.0122(17)
C13H 0.104(4) 0.053(3) 0.055(3) -0.014(2) 0.007(3) -0.032(3)
N11H 0.0412(18) 0.0328(15) 0.0533(18) -0.0035(14) -0.0030(15) -0.0163(14)
O11H 0.0345(13) 0.0413(13) 0.0454(14) -0.0061(11) -0.0119(11) -0.0123(11)
O21A 0.078(2) 0.076(2) 0.0574(18) -0.0018(15) -0.0160(16) -0.0498(18)
N21A 0.0425(18) 0.0445(17) 0.0438(17) -0.0089(14) -0.0062(14) -0.0168(14)
C21A 0.053(2) 0.055(2) 0.044(2) -0.0087(18) -0.0099(18) -0.021(2)
C22A 0.088(4) 0.062(3) 0.051(2) 0.003(2) -0.024(2) -0.035(3)
C23A 0.071(3) 0.079(3) 0.065(3) -0.008(2) -0.014(2) -0.045(3)
N21B 0.068(3) 0.043(2) 0.161(6) -0.012(3) -0.060(3) -0.009(2)
O21B 0.084(3) 0.097(3) 0.145(5) 0.022(3) -0.023(3) -0.021(3)
C21B 0.069(5) 0.107(6) 0.281(14) 0.106(8) 0.016(7) -0.039(4)
C22B 0.289(17) 0.174(11) 0.276(16) -0.130(11) -0.195(14) 0.055(11)
C23B 0.093(5) 0.052(3) 0.158(7) -0.004(4) 0.001(5) -0.009(3)
C21C 0.319(19) 0.100(9) 0.108(12) -0.013(8) 0.068(12) -0.067(10)
C22C 0.228(15) 0.165(18) 0.49(5) -0.03(2) 0.145(17) -0.057(12)
C23C 0.152(15) 0.122(12) 0.149(17) 0.050(12) 0.025(13) -0.039(10)
N21C 0.214(14) 0.104(9) 0.200(16) -0.020(10) 0.107(13) -0.064(9)
O21C 0.54(3) 0.234(15) 0.167(14) -0.082(11) 0.166(16) -0.237(18)
C21D 0.124(11) 0.094(9) 0.22(3) -0.060(10) 0.033(11) -0.069(8)
C22D 0.065(8) 0.091(10) 0.41(4) -0.075(15) -0.001(10) -0.027(7)
C23D 0.068(9) 0.105(10) 0.130(17) -0.069(10) -0.014(8) -0.042(7)
N21D 0.074(7) 0.080(7) 0.094(10) -0.034(6) 0.024(6) -0.044(6)
O21D 0.138(10) 0.124(10) 0.28(2) -0.061(11) 0.015(11) -0.087(8)
C21E 0.083(11) 0.065(5) 0.111(10) -0.020(5) 0.002(8) -0.023(6)
C22E 0.23(2) 0.123(12) 0.114(9) -0.022(8) 0.057(12) -0.052(13)
C23E 0.064(9) 0.049(5) 0.037(5) 0.007(4) -0.007(5) -0.016(5)
N21E 0.049(6) 0.058(4) 0.066(5) -0.016(4) -0.007(4) -0.010(4)
O21E 0.152(12) 0.144(9) 0.241(15) -0.117(10) 0.020(11) -0.032(8)

loop_
_atom_type_symbol
_atom_type_description
_atom_type_scat_dispersion_real
_atom_type_scat_dispersion_imag
_atom_type_scat_source
C C 0.0033 0.0016 'International Tables Vol C Tables 4.2.6.8 and 6.1.1.4'
H H 0.0000 0.0000 'International Tables Vol C Tables 4.2.6.8 and 6.1.1.4'
B B 0.0013 0.0007 'International Tables Vol C Tables 4.2.6.8 and 6.1.1.4'
N N 0.0061 0.0033 'International Tables Vol C Tables 4.2.6.8 and 6.1.1.4'
O O 0.0106 0.0060 'International Tables Vol C Tables 4.2.6.8 and 6.1.1.4'
Tb Tb -0.1723 4.1537 'International Tables Vol C Tables 4.2.6.8 and 6.1.1.4'

loop_
_geom_angle_atom_site_label_1
_geom_angle_atom_site_label_2
_geom_angle_atom_site_label_3
_geom_angle
O1 C1 C10 127.9(3)
O1 C1 C2 109.8(3)
C10 C1 C2 122.2(3)
C3 C2 O2 127.6(3)
C3 C2 C1 122.5(3)
O2 C2 C1 109.9(3)
C2 C3 C4 118.0(3)
C2 C3 H1 121.0
C4 C3 H1 121.0
C5 C4 C9 119.0(3)
C5 C4 C3 121.0(3)
C9 C4 C3 120.0(3)
C6 C5 C4 121.6(3)
C6 C5 H2 119.2
C4 C5 H2 119.2
C5 C6 C7 119.6(3)
C5 C6 H3 120.2
C7 C6 H3 120.2
C8 C7 C6 120.8(3)
C8 C7 H4 119.6
C6 C7 H4 119.6
C7 C8 C9 121.3(3)
C7 C8 H5 119.3
C9 C8 H5 119.3
C8 C9 C4 117.6(3)
C8 C9 C10 121.7(3)
C4 C9 C10 120.7(3)
C1 C10 C9 116.6(3)
C1 C10 C11 123.7(3)
C9 C10 C11 119.8(3)
C12 C11 C20 116.1(3)
C12 C11 C10 122.1(3)
C20 C11 C10 121.6(3)
O3 C12 C11 127.6(3)
O3 C12 C13 110.0(3)
C11 C12 C13 122.4(3)
C14 C13 O4 128.3(3)
C14 C13 C12 122.0(3)
O4 C13 C12 109.6(3)
C13 C14 C15 118.4(3)
C13 C14 H6 120.8
C15 C14 H6 120.8
C16 C15 C20 118.9(3)
C16 C15 C14 121.5(3)
C20 C15 C14 119.7(3)
C17 C16 C15 121.3(4)
C17 C16 H7 119.3
C15 C16 H7 119.3
C16 C17 C18 120.1(3)
C16 C17 H8 119.9
C18 C17 H8 119.9
C19 C18 C17 120.3(3)
C19 C18 H9 119.9
C17 C18 H9 119.9
C18 C19 C20 121.6(3)
C18 C19 H10 119.2
C20 C19 H10 119.2
C19 C20 C15 117.8(3)
C19 C20 C11 121.0(3)
C15 C20 C11 121.1(3)
C22 C21 C30 116.4(3)
C22 C21 C31 123.4(3)
C30 C21 C31 120.2(2)
O5 C22 C21 127.6(3)
O5 C22 C23 109.8(2)
C21 C22 C23 122.6(3)
O6 C23 C24 128.0(3)
O6 C23 C22 110.1(2)
C24 C23 C22 121.9(3)
C23 C24 C25 118.1(3)
C23 C24 H11 121.0
C25 C24 H11 121.0
C24 C25 C26 121.3(3)
C24 C25 C30 120.3(3)
C26 C25 C30 118.5(3)
C27 C26 C25 121.3(3)
C27 C26 H12 119.3
C25 C26 H12 119.3
C26 C27 C28 120.5(3)
C26 C27 H13 119.7
C28 C27 H13 119.7
C29 C28 C27 120.0(3)
C29 C28 H14 120.0
C27 C28 H14 120.0
C28 C29 C30 121.5(3)
C28 C29 H15 119.2
C30 C29 H15 119.2
C29 C30 C25 118.1(3)
C29 C30 C21 121.4(3)
C25 C30 C21 120.5(3)
C32 C31 C40 116.7(3)
C32 C31 C21 121.9(3)
C40 C31 C21 121.3(3)
O7 C32 C31 126.7(3)
O7 C32 C33 110.1(3)
C31 C32 C33 123.2(3)
O8 C33 C34 128.5(3)
O8 C33 C32 109.8(3)
C34 C33 C32 121.7(3)
C33 C34 C35 117.8(3)
C33 C34 H16 121.1
C35 C34 H16 121.1
C34 C35 C36 121.0(3)
C34 C35 C40 120.6(3)
C36 C35 C40 118.4(3)
C37 C36 C35 121.1(3)
C37 C36 H17 119.5
C35 C36 H17 119.5
C36 C37 C38 120.7(3)
C36 C37 H18 119.7
C38 C37 H18 119.7
C39 C38 C37 119.7(3)
C39 C38 H19 120.2
C37 C38 H19 120.2
C38 C39 C40 121.9(3)
C38 C39 H20 119.1
C40 C39 H20 119.1
C39 C40 C35 118.3(3)
C39 C40 C31 121.7(3)
C35 C40 C31 119.9(3)
C42 C41 C50 117.1(3)
C42 C41 C51 122.9(3)
C50 C41 C51 120.0(3)
O9 C42 C41 128.1(3)
O9 C42 C43 109.5(3)
C41 C42 C43 122.3(3)
O10 C43 C44 128.0(3)
O10 C43 C42 110.3(3)
C44 C43 C42 121.6(3)
C43 C44 C45 118.6(3)
C43 C44 H21 120.7
C45 C44 H21 120.7
C46 C45 C44 121.1(3)
C46 C45 C50 119.0(3)
C44 C45 C50 119.8(3)
C47 C46 C45 121.5(3)
C47 C46 H22 119.3
C45 C46 H22 119.3
C46 C47 C48 120.0(4)
C46 C47 H23 120.0
C48 C47 H23 120.0
C49 C48 C47 120.1(4)
C49 C48 H24 119.9
C47 C48 H24 119.9
C48 C49 C50 121.4(3)
C48 C49 H25 119.3
C50 C49 H25 119.3
C49 C50 C45 117.9(3)
C49 C50 C41 121.6(3)
C45 C50 C41 120.4(3)
C52 C51 C60 117.3(3)
C52 C51 C41 122.5(3)
C60 C51 C41 120.1(2)
O11 C52 C51 127.8(3)
O11 C52 C53 110.0(2)
C51 C52 C53 122.1(3)
C54 C53 O12 127.9(3)
C54 C53 C52 122.0(3)
O12 C53 C52 110.0(3)
C53 C54 C55 118.3(3)
C53 C54 H26 120.8
C55 C54 H26 120.8
C56 C55 C54 121.6(3)
C56 C55 C60 118.4(3)
C54 C55 C60 120.0(3)
C57 C56 C55 122.1(3)
C57 C56 H27 119.0
C55 C56 H27 119.0
C56 C57 C58 119.6(3)
C56 C57 H28 120.2
C58 C57 H28 120.2
C59 C58 C57 120.1(3)
C59 C58 H29 120.0
C57 C58 H29 120.0
C58 C59 C60 121.8(3)
C58 C59 H30 119.1
C60 C59 H30 119.1
C59 C60 C55 118.0(3)
C59 C60 C51 121.8(3)
C55 C60 C51 120.1(3)
C1 O1 B1 107.6(2)
C2 O2 B1 107.8(2)
C12 O3 B2 107.7(2)
C13 O4 B2 108.0(2)
C22 O5 B2 107.5(2)
C23 O6 B2 107.7(2)
C32 O7 B3 106.9(2)
C33 O8 B3 106.7(2)
C42 O9 B3 107.7(2)
C43 O10 B3 107.5(2)
C52 O11 B1 107.9(2)
C53 O12 B1 107.5(2)
O2 B1 O11 112.0(3)
O2 B1 O1 104.6(2)
O11 B1 O1 113.3(3)
O2 B1 O12 111.1(3)
O11 B1 O12 104.5(2)
O1 B1 O12 111.5(3)
O6 B2 O4 115.3(3)
O6 B2 O3 109.6(3)
O4 B2 O3 104.3(2)
O6 B2 O5 104.6(2)
O4 B2 O5 109.0(3)
O3 B2 O5 114.3(3)
O8 B3 O7 105.0(3)
O8 B3 O9 113.4(3)
O7 B3 O9 113.0(3)
O8 B3 O10 112.3(3)
O7 B3 O10 109.0(3)
O9 B3 O10 104.2(3)
O11H Tb1 O11A 84.36(8)
O11H Tb1 O11C 108.85(9)
O11A Tb1 O11C 141.39(8)
O11H Tb1 O11F 145.04(9)
O11A Tb1 O11F 110.55(9)
O11C Tb1 O11F 79.59(9)
O11H Tb1 O11E 71.65(9)
O11A Tb1 O11E 77.09(8)
O11C Tb1 O11E 73.45(8)
O11F Tb1 O11E 141.20(9)
O11H Tb1 O11G 75.20(9)
O11A Tb1 O11G 144.60(8)
O11C Tb1 O11G 73.53(9)
O11F Tb1 O11G 75.05(9)
O11E Tb1 O11G 121.38(9)
O11H Tb1 O11B 79.32(8)
O11A Tb1 O11B 72.55(8)
O11C Tb1 O11B 144.31(8)
O11F Tb1 O11B 75.77(8)
O11E Tb1 O11B 139.58(9)
O11G Tb1 O11B 75.42(8)
O11H Tb1 O11D 142.72(9)
O11A Tb1 O11D 73.64(9)
O11C Tb1 O11D 74.74(10)
O11F Tb1 O11D 72.02(9)
O11E Tb1 O11D 74.28(10)
O11G Tb1 O11D 137.51(9)
O11B Tb1 O11D 120.16(9)
O11A C11A N11A 124.3(3)
O11A C11A H31 117.8
N11A C11A H31 117.8
N11A C12A H32 109.5
N11A C12A H33 109.5
H32 C12A H33 109.5
N11A C12A H34 109.5
H32 C12A H34 109.5
H33 C12A H34 109.5
N11A C13A H35 109.5
N11A C13A H36 109.5
H35 C13A H36 109.5
N11A C13A H37 109.5
H35 C13A H37 109.5
H36 C13A H37 109.5
C11A N11A C12A 120.1(3)
C11A N11A C13A 121.5(3)
C12A N11A C13A 118.4(3)
C11A O11A Tb1 128.7(2)
O11B C11B N11B 124.8(3)
O11B C11B H38 117.6
N11B C11B H38 117.6
N11B C12B H39 109.5
N11B C12B H40 109.5
H39 C12B H40 109.5
N11B C12B H41 109.5
H39 C12B H41 109.5
H40 C12B H41 109.5
N11B C13B H42 109.5
N11B C13B H43 109.5
H42 C13B H43 109.5
N11B C13B H44 109.5
H42 C13B H44 109.5
H43 C13B H44 109.5
C11B N11B C12B 121.0(3)
C11B N11B C13B 120.9(3)
C12B N11B C13B 118.1(3)
C11B O11B Tb1 131.2(2)
O11C C11C N11C 124.2(4)
O11C C11C H45 117.9
N11C C11C H45 117.9
N11C C12C H46 109.5
N11C C12C H47 109.5
H46 C12C H47 109.5
N11C C12C H48 109.5
H46 C12C H48 109.5
H47 C12C H48 109.5
N11C C13C H49 109.5
N11C C13C H50 109.5
H49 C13C H50 109.5
N11C C13C H51 109.5
H49 C13C H51 109.5
H50 C13C H51 109.5
C11C N11C C12C 120.9(4)
C11C N11C C13C 121.3(4)
C12C N11C C13C 117.7(3)
C11C O11C Tb1 129.5(2)
O11D C11D N11D 123.9(4)
O11D C11D H52 118.1
N11D C11D H52 118.1
N11D C12D H53 109.5
N11D C12D H54 109.5
H53 C12D H54 109.5
N11D C12D H55 109.5
H53 C12D H55 109.5
H54 C12D H55 109.5
N11D C13D H56 109.5
N11D C13D H57 109.5
H56 C13D H57 109.5
N11D C13D H58 109.5
H56 C13D H58 109.5
H57 C13D H58 109.5
C11D N11D C12D 120.7(4)
C11D N11D C13D 119.8(5)
C12D N11D C13D 119.0(4)
C11D O11D Tb1 134.1(3)
O11E C11E N11E 123.2(3)
O11E C11E H59 118.4
N11E C11E H59 118.4
N11E C12E H60 109.5
N11E C12E H61 109.5
H60 C12E H61 109.5
N11E C12E H62 109.5
H60 C12E H62 109.5
H61 C12E H62 109.5
N11E C13E H63 109.5
N11E C13E H64 109.5
H63 C13E H64 109.5
N11E C13E H65 109.5
H63 C13E H65 109.5
H64 C13E H65 109.5
C11E N11E C12E 118.4(3)
C11E N11E C13E 122.4(3)
C12E N11E C13E 119.2(3)
C11E O11E Tb1 132.2(2)
O11F C11F N11F 125.8(3)
O11F C11F H66 117.1
N11F C11F H66 117.1
N11F C12F H67 109.5
N11F C12F H68 109.5
H67 C12F H68 109.5
N11F C12F H69 109.5
H67 C12F H69 109.5
H68 C12F H69 109.5
N11F C13F H70 109.5
N11F C13F H71 109.5
H70 C13F H71 109.5
N11F C13F H72 109.5
H70 C13F H72 109.5
H71 C13F H72 109.5
C11F N11F C12F 120.0(3)
C11F N11F C13F 123.5(4)
C12F N11F C13F 116.5(4)
C11F O11F Tb1 135.8(2)
O11G C11G N11G 125.5(3)
O11G C11G H73 117.2
N11G C11G H73 117.2
N11G C12G H74 109.5
N11G C12G H75 109.5
H74 C12G H75 109.5
N11G C12G H76 109.5
H74 C12G H76 109.5
H75 C12G H76 109.5
N11G C13G H77 109.5
N11G C13G H78 109.5
H77 C13G H78 109.5
N11G C13G H79 109.5
H77 C13G H79 109.5
H78 C13G H79 109.5
C11G N11G C12G 121.3(3)
C11G N11G C13G 122.0(3)
C12G N11G C13G 116.7(3)
C11G O11G Tb1 132.0(2)
O11H C11H N11H 122.6(3)
O11H C11H H80 118.7
N11H C11H H80 118.7
N11H C12H H81 109.5
N11H C12H H82 109.5
H81 C12H H82 109.5
N11H C12H H83 109.5
H81 C12H H83 109.5
H82 C12H H83 109.5
N11H C13H H84 109.5
N11H C13H H85 109.5
H84 C13H H85 109.5
N11H C13H H86 109.5
H84 C13H H86 109.5
H85 C13H H86 109.5
C11H N11H C12H 120.2(4)
C11H N11H C13H 121.5(4)
C12H N11H C13H 118.2(4)
C11H O11H Tb1 135.3(2)
C21A N21A C22A 122.0(4)
C21A N21A C23A 121.6(3)
C22A N21A C23A 116.4(4)
O21A C21A N21A 125.7(4)
O21A C21A H87 117.1
N21A C21A H87 117.1
N21A C22A H88 109.5
N21A C22A H89 109.5
H88 C22A H89 109.5
N21A C22A H90 109.5
H88 C22A H90 109.5
H89 C22A H90 109.5
N21A C23A H91 109.5
N21A C23A H92 109.5
H91 C23A H92 109.5
N21A C23A H93 109.5
H91 C23A H93 109.5
H92 C23A H93 109.5
C21B N21B C23B 127.8(7)
C21B N21B C22B 123.4(7)
C23B N21B C22B 108.6(7)
O21B C21B N21B 114.6(11)
O21B C21B H94 122.7
N21B C21B H94 122.7
N21B C22B H95 109.5
N21B C22B H96 109.5
H95 C22B H96 109.5
N21B C22B H97 109.5
H95 C22B H97 109.5
H96 C22B H97 109.5
N21B C23B H98 109.5
N21B C23B H99 109.5
H98 C23B H99 109.5
N21B C23B H100 109.5
H98 C23B H100 109.5
H99 C23B H100 109.5
O21C C21C N21C 119(2)
O21C C21C H101 120.4
N21C C21C H101 120.4
N21C C22C H102 109.5
N21C C22C H103 109.5
H102 C22C H103 109.5
N21C C22C H104 109.5
H102 C22C H104 109.5
H103 C22C H104 109.5
N21C C23C H105 109.5
N21C C23C H106 109.5
H105 C23C H106 109.5
N21C C23C H107 109.5
H105 C23C H107 109.5
H106 C23C H107 109.5
C21C N21C C22C 114.0(15)
C21C N21C C23C 123.4(15)
C22C N21C C23C 122.5(15)
O21D C21D N21D 117.3(17)
O21D C21D H108 121.4
N21D C21D H108 121.4
N21D C22D H109 109.5
N21D C22D H110 109.5
H109 C22D H110 109.5
N21D C22D H111 109.5
H109 C22D H111 109.5
H110 C22D H111 109.5
N21D C23D H112 109.5
N21D C23D H113 109.5
H112 C23D H113 109.5
N21D C23D H114 109.5
H112 C23D H114 109.5
H113 C23D H114 109.5
C21D N21D C22D 118.3(14)
C21D N21D C23D 121.6(14)
C22D N21D C23D 117.7(13)
O21E C21E N21E 122.3(17)
O21E C21E H115 118.8
N21E C21E H115 118.8
N21E C22E H116 109.5
N21E C22E H117 109.5
H116 C22E H117 109.5
N21E C22E H118 109.5
H116 C22E H118 109.5
H117 C22E H118 109.5
N21E C23E H119 109.5
N21E C23E H120 109.5
H119 C23E H120 109.5
N21E C23E H121 109.5
H119 C23E H121 109.5
H120 C23E H121 109.5
C21E N21E C22E 112.2(13)
C21E N21E C23E 128.4(13)
C22E N21E C23E 119.0(11)

loop_
_geom_bond_atom_site_label_1
_geom_bond_atom_site_label_2
_geom_bond_distance
C1 O1 1.356(3)
C1 C10 1.369(4)
C1 C2 1.423(5)
C2 C3 1.349(4)
C2 O2 1.354(4)
C3 C4 1.429(5)
C3 H1 0.9500
C4 C5 1.413(4)
C4 C9 1.427(5)
C5 C6 1.371(5)
C5 H2 0.9500
C6 C7 1.388(6)
C6 H3 0.9500
C7 C8 1.379(5)
C7 H4 0.9500
C8 C9 1.419(4)
C8 H5 0.9500
C9 C10 1.444(4)
C10 C11 1.489(4)
C11 C12 1.377(4)
C11 C20 1.446(4)
C12 O3 1.352(3)
C12 C13 1.422(5)
C13 C14 1.353(5)
C13 O4 1.356(4)
C14 C15 1.428(5)
C14 H6 0.9500
C15 C16 1.419(5)
C15 C20 1.425(5)
C16 C17 1.370(5)
C16 H7 0.9500
C17 C18 1.392(6)
C17 H8 0.9500
C18 C19 1.374(5)
C18 H9 0.9500
C19 C20 1.420(4)
C19 H10 0.9500
C21 C22 1.368(4)
C21 C30 1.442(4)
C21 C31 1.491(4)
C22 O5 1.353(3)
C22 C23 1.421(4)
C23 O6 1.354(3)
C23 C24 1.356(4)
C24 C25 1.421(4)
C24 H11 0.9500
C25 C26 1.422(4)
C25 C30 1.431(4)
C26 C27 1.361(5)
C26 H12 0.9500
C27 C28 1.395(5)
C27 H13 0.9500
C28 C29 1.377(5)
C28 H14 0.9500
C29 C30 1.414(4)
C29 H15 0.9500
C31 C32 1.359(4)
C31 C40 1.440(4)
C32 O7 1.346(4)
C32 C33 1.418(4)
C33 O8 1.360(4)
C33 C34 1.361(5)
C34 C35 1.418(5)
C34 H16 0.9500
C35 C36 1.422(5)
C35 C40 1.437(4)
C36 C37 1.372(5)
C36 H17 0.9500
C37 C38 1.404(5)
C37 H18 0.9500
C38 C39 1.372(5)
C38 H19 0.9500
C39 C40 1.413(5)
C39 H20 0.9500
C41 C42 1.359(4)
C41 C50 1.444(4)
C41 C51 1.498(4)
C42 O9 1.354(4)
C42 C43 1.433(4)
C43 O10 1.335(4)
C43 C44 1.353(5)
C44 C45 1.424(5)
C44 H21 0.9500
C45 C46 1.412(5)
C45 C50 1.431(4)
C46 C47 1.358(6)
C46 H22 0.9500
C47 C48 1.411(5)
C47 H23 0.9500
C48 C49 1.373(5)
C48 H24 0.9500
C49 C50 1.414(5)
C49 H25 0.9500
C51 C52 1.363(4)
C51 C60 1.442(4)
C52 O11 1.352(3)
C52 C53 1.425(4)
C53 C54 1.351(4)
C53 O12 1.353(4)
C54 C55 1.429(5)
C54 H26 0.9500
C55 C56 1.417(5)
C55 C60 1.429(4)
C56 C57 1.369(5)
C56 H27 0.9500
C57 C58 1.403(5)
C57 H28 0.9500
C58 C59 1.376(5)
C58 H29 0.9500
C59 C60 1.416(4)
C59 H30 0.9500
O1 B1 1.485(4)
O2 B1 1.477(4)
O3 B2 1.488(4)
O4 B2 1.477(4)
O5 B2 1.491(4)
O6 B2 1.473(4)
O7 B3 1.476(4)
O8 B3 1.473(5)
O9 B3 1.480(4)
O10 B3 1.496(5)
O11 B1 1.482(4)
O12 B1 1.492(4)
Tb1 O11H 2.334(2)
Tb1 O11A 2.337(2)
Tb1 O11C 2.355(2)
Tb1 O11F 2.367(2)
Tb1 O11E 2.370(2)
Tb1 O11G 2.386(2)
Tb1 O11B 2.391(2)
Tb1 O11D 2.404(3)
C11A O11A 1.254(4)
C11A N11A 1.295(4)
C11A H31 0.9500
C12A N11A 1.454(4)
C12A H32 0.9800
C12A H33 0.9800
C12A H34 0.9800
C13A N11A 1.467(4)
C13A H35 0.9800
C13A H36 0.9800
C13A H37 0.9800
C11B O11B 1.233(4)
C11B N11B 1.315(4)
C11B H38 0.9500
C12B N11B 1.448(5)
C12B H39 0.9800
C12B H40 0.9800
C12B H41 0.9800
C13B N11B 1.469(5)
C13B H42 0.9800
C13B H43 0.9800
C13B H44 0.9800
C11C O11C 1.243(4)
C11C N11C 1.312(4)
C11C H45 0.9500
C12C N11C 1.445(5)
C12C H46 0.9800
C12C H47 0.9800
C12C H48 0.9800
C13C N11C 1.458(5)
C13C H49 0.9800
C13C H50 0.9800
C13C H51 0.9800
C11D O11D 1.156(5)
C11D N11D 1.369(6)
C11D H52 0.9500
C12D N11D 1.374(7)
C12D H53 0.9800
C12D H54 0.9800
C12D H55 0.9800
C13D N11D 1.412(6)
C13D H56 0.9800
C13D H57 0.9800
C13D H58 0.9800
C11E O11E 1.238(4)
C11E N11E 1.305(4)
C11E H59 0.9500
C12E N11E 1.464(5)
C12E H60 0.9800
C12E H61 0.9800
C12E H62 0.9800
C13E N11E 1.465(5)
C13E H63 0.9800
C13E H64 0.9800
C13E H65 0.9800
C11F O11F 1.240(4)
C11F N11F 1.301(5)
C11F H66 0.9500
C12F N11F 1.440(7)
C12F H67 0.9800
C12F H68 0.9800
C12F H69 0.9800
C13F N11F 1.443(5)
C13F H70 0.9800
C13F H71 0.9800
C13F H72 0.9800
C11G O11G 1.243(4)
C11G N11G 1.313(4)
C11G H73 0.9500
C12G N11G 1.451(5)
C12G H74 0.9800
C12G H75 0.9800
C12G H76 0.9800
C13G N11G 1.462(5)
C13G H77 0.9800
C13G H78 0.9800
C13G H79 0.9800
C11H O11H 1.237(4)
C11H N11H 1.312(5)
C11H H80 0.9500
C12H N11H 1.451(5)
C12H H81 0.9800
C12H H82 0.9800
C12H H83 0.9800
C13H N11H 1.458(6)
C13H H84 0.9800
C13H H85 0.9800
C13H H86 0.9800
O21A C21A 1.216(5)
N21A C21A 1.335(5)
N21A C22A 1.442(5)
N21A C23A 1.446(5)
C21A H87 0.9500
C22A H88 0.9800
C22A H89 0.9800
C22A H90 0.9800
C23A H91 0.9800
C23A H92 0.9800
C23A H93 0.9800
N21B C21B 1.321(13)
N21B C23B 1.402(7)
N21B C22B 1.537(13)
O21B C21B 1.277(8)
C21B H94 0.9500
C22B H95 0.9800
C22B H96 0.9800
C22B H97 0.9800
C23B H98 0.9800
C23B H99 0.9800
C23B H100 0.9800
C21C O21C 1.159(15)
C21C N21C 1.344(15)
C21C H101 0.9500
C22C N21C 1.455(16)
C22C H102 0.9800
C22C H103 0.9800
C22C H104 0.9800
C23C N21C 1.455(14)
C23C H105 0.9800
C23C H106 0.9800
C23C H107 0.9800
C21D O21D 1.264(17)
C21D N21D 1.316(14)
C21D H108 0.9500
C22D N21D 1.460(14)
C22D H109 0.9800
C22D H110 0.9800
C22D H111 0.9800
C23D N21D 1.469(15)
C23D H112 0.9800
C23D H113 0.9800
C23D H114 0.9800
C21E O21E 1.198(15)
C21E N21E 1.254(13)
C21E H115 0.9500
C22E N21E 1.445(14)
C22E H116 0.9800
C22E H117 0.9800
C22E H118 0.9800
C23E N21E 1.452(13)
C23E H119 0.9800
C23E H120 0.9800
C23E H121 0.9800

loop_
_geom_torsion_atom_site_label_1
_geom_torsion_atom_site_label_2
_geom_torsion_atom_site_label_3
_geom_torsion_atom_site_label_4
_geom_torsion
O1 C1 C2 C3 178.8(3)
C10 C1 C2 C3 0.2(5)
O1 C1 C2 O2 -0.2(3)
C10 C1 C2 O2 -178.8(3)
O2 C2 C3 C4 178.1(3)
C1 C2 C3 C4 -0.6(5)
C2 C3 C4 C5 -179.1(3)
C2 C3 C4 C9 -0.2(4)
C9 C4 C5 C6 -0.6(5)
C3 C4 C5 C6 178.3(3)
C4 C5 C6 C7 1.1(5)
C5 C6 C7 C8 -0.7(6)
C6 C7 C8 C9 -0.1(5)
C7 C8 C9 C4 0.6(4)
C7 C8 C9 C10 180.0(3)
C5 C4 C9 C8 -0.2(4)
C3 C4 C9 C8 -179.1(3)
C5 C4 C9 C10 -179.6(3)
C3 C4 C9 C10 1.5(4)
O1 C1 C10 C9 -177.3(3)
C2 C1 C10 C9 1.1(4)
O1 C1 C10 C11 1.9(5)
C2 C1 C10 C11 -179.8(3)
C8 C9 C10 C1 178.8(3)
C4 C9 C10 C1 -1.9(4)
C8 C9 C10 C11 -0.4(4)
C4 C9 C10 C11 179.0(3)
C1 C10 C11 C12 77.1(4)
C9 C10 C11 C12 -103.8(3)
C1 C10 C11 C20 -108.0(3)
C9 C10 C11 C20 71.1(4)
C20 C11 C12 O3 177.2(3)
C10 C11 C12 O3 -7.6(5)
C20 C11 C12 C13 -5.7(4)
C10 C11 C12 C13 169.5(3)
O3 C12 C13 C14 -176.6(3)
C11 C12 C13 C14 5.9(5)
O3 C12 C13 O4 4.2(3)
C11 C12 C13 O4 -173.4(3)
O4 C13 C14 C15 177.8(3)
C12 C13 C14 C15 -1.3(5)
C13 C14 C15 C16 178.2(3)
C13 C14 C15 C20 -2.8(5)
C20 C15 C16 C17 -0.3(6)
C14 C15 C16 C17 178.6(4)
C15 C16 C17 C18 -1.3(6)
C16 C17 C18 C19 1.3(6)
C17 C18 C19 C20 0.3(5)
C18 C19 C20 C15 -1.9(5)
C18 C19 C20 C11 178.3(3)
C16 C15 C20 C19 1.9(5)
C14 C15 C20 C19 -177.1(3)
C16 C15 C20 C11 -178.3(3)
C14 C15 C20 C11 2.8(5)
C12 C11 C20 C19 -178.7(3)
C10 C11 C20 C19 6.1(4)
C12 C11 C20 C15 1.5(4)
C10 C11 C20 C15 -173.8(3)
C30 C21 C22 O5 176.4(3)
C31 C21 C22 O5 -3.7(5)
C30 C21 C22 C23 -6.3(4)
C31 C21 C22 C23 173.5(3)
O5 C22 C23 O6 3.7(3)
C21 C22 C23 O6 -174.0(3)
O5 C22 C23 C24 -176.6(3)
C21 C22 C23 C24 5.7(5)
O6 C23 C24 C25 178.2(3)
C22 C23 C24 C25 -1.5(5)
C23 C24 C25 C26 178.3(3)
C23 C24 C25 C30 -1.3(5)
C24 C25 C26 C27 -179.4(4)
C30 C25 C26 C27 0.2(6)
C25 C26 C27 C28 0.6(7)
C26 C27 C28 C29 -1.0(7)
C27 C28 C29 C30 0.4(6)
C28 C29 C30 C25 0.4(5)
C28 C29 C30 C21 178.8(3)
C24 C25 C30 C29 178.9(3)
C26 C25 C30 C29 -0.8(5)
C24 C25 C30 C21 0.5(5)
C26 C25 C30 C21 -179.2(3)
C22 C21 C30 C29 -175.0(3)
C31 C21 C30 C29 5.1(4)
C22 C21 C30 C25 3.3(4)
C31 C21 C30 C25 -176.5(3)
C22 C21 C31 C32 78.2(4)
C30 C21 C31 C32 -101.9(3)
C22 C21 C31 C40 -105.1(3)
C30 C21 C31 C40 74.8(4)
C40 C31 C32 O7 178.8(3)
C21 C31 C32 O7 -4.3(5)
C40 C31 C32 C33 -2.4(4)
C21 C31 C32 C33 174.4(3)
O7 C32 C33 O8 2.3(4)
C31 C32 C33 O8 -176.7(3)
O7 C32 C33 C34 -178.3(3)
C31 C32 C33 C34 2.7(5)
O8 C33 C34 C35 178.4(3)
C32 C33 C34 C35 -0.9(5)
C33 C34 C35 C36 -179.7(3)
C33 C34 C35 C40 -1.0(4)
C34 C35 C36 C37 177.5(3)
C40 C35 C36 C37 -1.3(5)
C35 C36 C37 C38 0.6(6)
C36 C37 C38 C39 0.1(6)
C37 C38 C39 C40 0.0(6)
C38 C39 C40 C35 -0.7(5)
C38 C39 C40 C31 -179.3(3)
C34 C35 C40 C39 -177.5(3)
C36 C35 C40 C39 1.3(4)
C34 C35 C40 C31 1.2(4)
C36 C35 C40 C31 180.0(3)
C32 C31 C40 C39 179.1(3)
C21 C31 C40 C39 2.3(4)
C32 C31 C40 C35 0.5(4)
C21 C31 C40 C35 -176.4(3)
C50 C41 C42 O9 179.1(3)
C51 C41 C42 O9 -3.4(5)
C50 C41 C42 C43 -2.0(4)
C51 C41 C42 C43 175.6(3)
O9 C42 C43 O10 1.8(3)
C41 C42 C43 O10 -177.3(3)
O9 C42 C43 C44 -178.1(3)
C41 C42 C43 C44 2.8(5)
O10 C43 C44 C45 178.3(3)
C42 C43 C44 C45 -1.8(5)
C43 C44 C45 C46 -176.6(3)
C43 C44 C45 C50 0.2(5)
C44 C45 C46 C47 176.6(4)
C50 C45 C46 C47 -0.2(6)
C45 C46 C47 C48 1.8(6)
C46 C47 C48 C49 -1.5(7)
C47 C48 C49 C50 -0.3(6)
C48 C49 C50 C45 1.8(5)
C48 C49 C50 C41 -177.2(3)
C46 C45 C50 C49 -1.6(5)
C44 C45 C50 C49 -178.5(3)
C46 C45 C50 C41 177.4(3)
C44 C45 C50 C41 0.5(4)
C42 C41 C50 C49 179.3(3)
C51 C41 C50 C49 1.7(4)
C42 C41 C50 C45 0.4(4)
C51 C41 C50 C45 -177.3(3)
C42 C41 C51 C52 81.5(4)
C50 C41 C51 C52 -101.0(4)
C42 C41 C51 C60 -100.9(3)
C50 C41 C51 C60 76.7(4)
C60 C51 C52 O11 178.6(3)
C41 C51 C52 O11 -3.7(5)
C60 C51 C52 C53 -2.5(4)
C41 C51 C52 C53 175.2(3)
O11 C52 C53 C54 178.5(3)
C51 C52 C53 C54 -0.6(5)
O11 C52 C53 O12 -0.1(4)
C51 C52 C53 O12 -179.2(3)
O12 C53 C54 C55 -179.3(3)
C52 C53 C54 C55 2.4(5)
C53 C54 C55 C56 176.3(3)
C53 C54 C55 C60 -1.0(5)
C54 C55 C56 C57 -175.1(4)
C60 C55 C56 C57 2.2(5)
C55 C56 C57 C58 -1.3(6)
C56 C57 C58 C59 0.0(6)
C57 C58 C59 C60 0.4(5)
C58 C59 C60 C55 0.6(5)
C58 C59 C60 C51 178.1(3)
C56 C55 C60 C59 -1.8(5)
C54 C55 C60 C59 175.6(3)
C56 C55 C60 C51 -179.4(3)
C54 C55 C60 C51 -2.0(5)
C52 C51 C60 C59 -173.8(3)
C41 C51 C60 C59 8.4(5)
C52 C51 C60 C55 3.7(4)
C41 C51 C60 C55 -174.1(3)
C10 C1 O1 B1 175.7(3)
C2 C1 O1 B1 -2.8(3)
C3 C2 O2 B1 -175.8(3)
C1 C2 O2 B1 3.1(3)
C11 C12 O3 B2 176.7(3)
C13 C12 O3 B2 -0.7(3)
C14 C13 O4 B2 175.0(3)
C12 C13 O4 B2 -5.7(3)
C21 C22 O5 B2 177.7(3)
C23 C22 O5 B2 0.2(3)
C24 C23 O6 B2 174.4(3)
C22 C23 O6 B2 -5.9(3)
C31 C32 O7 B3 169.5(3)
C33 C32 O7 B3 -9.4(3)
C34 C33 O8 B3 -173.4(3)
C32 C33 O8 B3 5.9(3)
C41 C42 O9 B3 -176.9(3)
C43 C42 O9 B3 4.1(3)
C44 C43 O10 B3 173.1(3)
C42 C43 O10 B3 -6.8(3)
C51 C52 O11 B1 179.2(3)
C53 C52 O11 B1 0.2(3)
C54 C53 O12 B1 -178.5(4)
C52 C53 O12 B1 -0.1(4)
C2 O2 B1 O11 -127.7(3)
C2 O2 B1 O1 -4.5(3)
C2 O2 B1 O12 115.9(3)
C52 O11 B1 O2 -120.6(3)
C52 O11 B1 O1 121.4(3)
C52 O11 B1 O12 -0.2(3)
C1 O1 B1 O2 4.4(3)
C1 O1 B1 O11 126.7(3)
C1 O1 B1 O12 -115.7(3)
C53 O12 B1 O2 121.1(3)
C53 O12 B1 O11 0.2(3)
C53 O12 B1 O1 -122.6(3)
C23 O6 B2 O4 125.4(3)
C23 O6 B2 O3 -117.3(3)
C23 O6 B2 O5 5.7(3)
C13 O4 B2 O6 125.4(3)
C13 O4 B2 O3 5.1(3)
C13 O4 B2 O5 -117.4(3)
C12 O3 B2 O6 -126.6(3)
C12 O3 B2 O4 -2.6(3)
C12 O3 B2 O5 116.3(3)
C22 O5 B2 O6 -3.5(3)
C22 O5 B2 O4 -127.4(3)
C22 O5 B2 O3 116.4(3)
C33 O8 B3 O7 -11.2(3)
C33 O8 B3 O9 -135.0(3)
C33 O8 B3 O10 107.1(3)
C32 O7 B3 O8 12.6(3)
C32 O7 B3 O9 136.7(3)
C32 O7 B3 O10 -107.9(3)
C42 O9 B3 O8 -130.2(3)
C42 O9 B3 O7 110.4(3)
C42 O9 B3 O10 -7.8(3)
C43 O10 B3 O8 132.0(3)
C43 O10 B3 O7 -112.0(3)
C43 O10 B3 O9 8.9(3)
O11A C11A N11A C12A -1.5(5)
O11A C11A N11A C13A 178.4(3)
N11A C11A O11A Tb1 -139.3(3)
O11B C11B N11B C12B -2.2(6)
O11B C11B N11B C13B 175.8(4)
N11B C11B O11B Tb1 -162.1(3)
O11C C11C N11C C12C 3.3(5)
O11C C11C N11C C13C -178.1(3)
N11C C11C O11C Tb1 153.3(2)
O11D C11D N11D C12D 3.6(8)
O11D C11D N11D C13D 174.8(5)
N11D C11D O11D Tb1 -152.1(3)
O11E C11E N11E C12E -0.6(5)
O11E C11E N11E C13E 179.3(3)
N11E C11E O11E Tb1 161.5(3)
O11F C11F N11F C12F 0.4(7)
O11F C11F N11F C13F 179.9(4)
N11F C11F O11F Tb1 161.4(3)
O11G C11G N11G C12G -0.3(6)
O11G C11G N11G C13G -178.1(4)
N11G C11G O11G Tb1 125.3(3)
O11H C11H N11H C12H 0.6(5)
O11H C11H N11H C13H 179.6(4)
N11H C11H O11H Tb1 169.0(2)
C22A N21A C21A O21A -1.7(7)
C23A N21A C21A O21A 175.4(4)
C23B N21B C21B O21B -175.4(6)
C22B N21B C21B O21B 10.9(12)
O21C C21C N21C C22C -2.4(18)
O21C C21C N21C C23C 176.0(13)
O21D C21D N21D C22D -177(2)
O21D C21D N21D C23D -16(4)
O21E C21E N21E C22E -6(3)
O21E C21E N21E C23E -178.3(18)
